data_9010423
loop_
_publ_author_name
'Ventruti, G.'
'Zema, M.'
'Scordari, F.'
'Pedrazzi, G.'

_publ_section_title
;
 Thermal behavior of a Ti-rich phlogopite from Mt. Vulture (Potenza, Italy):
 An in situ X-ray single-crystal diffraction study
 Sample: T = 1023 K
;
_journal_name_full 'American Mineralogist'
_journal_page_first 632
_journal_page_last 643
_journal_paper_doi 10.2138/am.2008.2700
_journal_volume 93
_journal_year 2008
_chemical_compound_source 'trioctahedral mica, Cava St. Antonia, Mt. Vulture, Potenza, Italy'
_chemical_formula_sum 'Al1.224 Fe0.786 K Mg2.214 O12 Si2.694'
_chemical_name_mineral Phlogopite
_space_group_IT_number 12
_symmetry_space_group_name_Hall '-C 2y'
_symmetry_space_group_name_H-M 'C 1 2/m 1'
_cell_angle_alpha 90
_cell_angle_beta 100.064
_cell_angle_gamma 90
_cell_length_a 5.3621
_cell_length_b 9.2897
_cell_length_c 10.2986
_cell_formula_units_Z 2
_cell_volume 505.104
_database_code_amcsd 0004555
_diffrn_ambient_temperature 1023
_exptl_crystal_density_diffrn 2.877
_cod_original_formula_sum 'K (Mg2.214 Fe.786) Si2.694 Al1.224 O12'
_cod_database_code 9010423

loop_
_space_group_symop_operation_xyz
x,y,z
1/2+x,1/2+y,z
x,-y,z
1/2+x,1/2-y,z
-x,y,-z
1/2-x,1/2+y,-z
-x,-y,-z
1/2-x,1/2-y,-z

loop_
_atom_site_label
_atom_site_fract_x
_atom_site_fract_y
_atom_site_fract_z
_atom_site_occupancy
_atom_site_U_iso_or_equiv
K 0.00000 0.50000 0.00000 1.03510 0.08600
MgM1 0.00000 0.00000 0.50000 0.73770 0.02970
FeM1 0.00000 0.00000 0.50000 0.26230 0.02970
MgM2 0.00000 0.34050 0.50000 0.73810 0.02450
FeM2 0.00000 0.34050 0.50000 0.26190 0.02450
Si 0.07490 0.16740 0.22680 0.67350 0.02170
Al 0.07490 0.16740 0.22680 0.30610 0.02170
O1 0.31320 0.24250 0.16830 1.00000 0.03800
O2 0.04100 0.00000 0.17180 1.00000 0.04200
O3 0.13150 0.16880 0.39160 1.00000 0.02680
O4 0.13400 0.50000 0.40120 1.00000 0.02800

loop_
_cod_related_entry_id
_cod_related_entry_database
_cod_related_entry_code
1 AMCSD 0004555
